data_1568956
loop_
_publ_author_name
'Chang, Xin'
'Liu, Xue-Tao'
'Li, Fangfang'
'Yang, Yuhong'
'Chung, Lung Wa'
'Wang, Chun-Jiang'

_publ_section_title
;
 Electron-rich benzofulvenes as effective dipolarophiles in
 copper(i)-catalyzed asymmetric 1,3-dipolar cycloaddition of azomethine
 ylides.
;
_journal_issue 20
_journal_name_full 'Chemical science'
_journal_page_first 5460
_journal_page_last 5469
_journal_paper_doi 10.1039/d3sc00435j
_journal_volume 14
_journal_year 2023
_chemical_absolute_configuration ad
_chemical_formula_moiety '2(C31 H24 F3 N O2)'
_chemical_formula_sum 'C62 H48 F6 N2 O4'
_chemical_formula_weight 999.02
_space_group_crystal_system orthorhombic
_space_group_IT_number 19
_space_group_name_Hall 'P 2ac 2ab'
_space_group_name_H-M_alt 'P 21 21 21'
_atom_sites_solution_hydrogens mixed
_atom_sites_solution_primary dual
_audit_creation_date 2023-04-12
_audit_creation_method
;
Olex2 1.5-ac5-024
(compiled 2022.04.12 svn.rca3783a0 for Rigaku Oxford Diffraction, GUI svn.r6498)
;
_audit_update_record
;
2023-04-13 deposited with the CCDC.	2023-04-25 downloaded from the CCDC.
;
_cell_angle_alpha 90
_cell_angle_beta 90
_cell_angle_gamma 90
_cell_formula_units_Z 4
_cell_length_a 10.7640(4)
_cell_length_b 15.5751(5)
_cell_length_c 29.2364(8)
_cell_measurement_reflns_used 17725
_cell_measurement_temperature 100.00(10)
_cell_measurement_theta_max 75.1620
_cell_measurement_theta_min 2.9920
_cell_volume 4901.5(3)
_computing_cell_refinement 'CrysAlisPro 1.171.42.89a (Rigaku OD, 2023)'
_computing_data_collection 'CrysAlisPro 1.171.42.89a (Rigaku OD, 2023)'
_computing_data_reduction 'CrysAlisPro 1.171.42.89a (Rigaku OD, 2023)'
_computing_molecular_graphics 'Olex2 1.5-ac5-024 (Dolomanov et al., 2009)'
_computing_publication_material 'Olex2 1.5-ac5-024 (Dolomanov et al., 2009)'
_computing_structure_refinement 'SHELXL 2018/3 (Sheldrick, 2015)'
_computing_structure_solution 'SHELXT  (Sheldrick, 2015)'
_diffrn_ambient_environment N~2~
_diffrn_ambient_temperature 100.00(10)
_diffrn_detector 'Hybrid Pixel Array Detector'
_diffrn_detector_area_resol_mean 10.0000
_diffrn_detector_type 'HyPix-Arc 150'
_diffrn_measured_fraction_theta_full 0.997
_diffrn_measured_fraction_theta_max 0.961
_diffrn_measurement_details
;
List of Runs (angles in degrees, time in seconds):

  # Type    Start    End  Width  t~exp~   \w     \q     \k     \f   Frames
#--------------------------------------------------------------------------
  1  \w   -118.00 -85.00   0.50    0.30    --  -76.64 -15.00 -30.00   66
  2  \w   -113.00 -66.00   0.50    0.30    --  -71.53 -15.00  60.00   94
  3  \w   -122.00 -78.00   0.50    0.30    --  -81.66 -15.00  60.00   88
  4  \w   -104.00 -73.00   0.50    0.30    --  -81.66 -15.00  90.00   62
  5  \w    -95.00 -54.00   0.50    0.30    --  -63.55 -15.00 150.00   82
  6  \w    -86.00 -50.00   0.50    0.30    --  -63.55 -11.00-178.00   72
  7  \w    -85.00 -41.00   0.50    0.30    --  -81.66 131.00-158.00   88
  8  \w    -64.00 -38.00   0.50    0.30    --  -63.55 125.00 -90.00   52
  9  \w   -100.00 -50.00   0.50    0.30    --  -81.66 125.00   0.00  100
 10  \w   -100.00 -73.00   0.50    0.30    --  -81.66 125.00  30.00   54
 11  \w   -100.00 -75.00   0.50    0.30    --  -81.66 125.00  60.00   50
 12  \w   -100.00 -44.00   0.50    0.30    --  -81.66 125.00  90.00  112
 13  \w    -93.00 -68.00   0.50    0.30    --  -81.66 117.00 118.00   50
 14  \w     37.00  99.00   0.50    0.30    --   76.53-131.00 130.00  124
 15  \w     68.00  96.00   0.50    0.30    --   76.53-125.00 150.00   56
 16  \w     44.00  86.00   0.50    0.30    --   76.53-117.00  31.00   84
 17  \w     28.00  54.00   0.50    0.30    --   62.66-117.00  31.00   52
 18  \w     22.00  75.00   0.50    0.30    --   62.66-125.00-120.00  106
 19  \w     37.00  84.00   0.50    0.30    --   76.53-125.00 -30.00   94
 20  \w     47.00  77.00   0.50    0.30    --   76.53  11.00  -6.00   60
 21  \w     62.00 116.00   0.50    0.30    --   72.93  15.00  30.00  108
;
_diffrn_measurement_device 'four-circle diffractometer'
_diffrn_measurement_device_type 'ROD, Synergy Custom system, HyPix-Arc 150'
_diffrn_measurement_method '\w scans'
_diffrn_orient_matrix_type 'CrysAlisPro convention (1999,Acta A55,543-557)'
_diffrn_orient_matrix_UB_11 -0.1385520000
_diffrn_orient_matrix_UB_12 0.0247836000
_diffrn_orient_matrix_UB_13 -0.0002168000
_diffrn_orient_matrix_UB_21 0.0355900000
_diffrn_orient_matrix_UB_22 0.0946666000
_diffrn_orient_matrix_UB_23 -0.0080018000
_diffrn_orient_matrix_UB_31 -0.0048618000
_diffrn_orient_matrix_UB_32 -0.0147921000
_diffrn_orient_matrix_UB_33 -0.0520480000
_diffrn_radiation_monochromator mirror
_diffrn_radiation_probe x-ray
_diffrn_radiation_type 'Cu K\a'
_diffrn_radiation_wavelength 1.54184
_diffrn_reflns_av_R_equivalents 0.0397
_diffrn_reflns_av_unetI/netI 0.0388
_diffrn_reflns_Laue_measured_fraction_full 0.997
_diffrn_reflns_Laue_measured_fraction_max 0.961
_diffrn_reflns_limit_h_max 13
_diffrn_reflns_limit_h_min -13
_diffrn_reflns_limit_k_max 19
_diffrn_reflns_limit_k_min -19
_diffrn_reflns_limit_l_max 20
_diffrn_reflns_limit_l_min -34
_diffrn_reflns_number 34555
_diffrn_reflns_point_group_measured_fraction_full 0.996
_diffrn_reflns_point_group_measured_fraction_max 0.944
_diffrn_reflns_theta_full 67.684
_diffrn_reflns_theta_max 77.062
_diffrn_reflns_theta_min 3.023
_diffrn_source 'Rotating-anode X-ray tube'
_diffrn_source_type 'Rigaku (Cu) X-ray Source'
_exptl_absorpt_coefficient_mu 0.829
_exptl_absorpt_correction_T_max 1.00000
_exptl_absorpt_correction_T_min 0.75696
_exptl_absorpt_correction_type multi-scan
_exptl_absorpt_process_details
;
CrysAlisPro 1.171.42.89a (Rigaku Oxford Diffraction, 2023)
Empirical absorption correction using spherical harmonics,
implemented in SCALE3 ABSPACK scaling algorithm.
;
_exptl_crystal_colour 'clear light colourless'
_exptl_crystal_colour_lustre clear
_exptl_crystal_colour_modifier light
_exptl_crystal_colour_primary colourless
_exptl_crystal_density_diffrn 1.354
_exptl_crystal_description block
_exptl_crystal_F_000 2080
_exptl_crystal_size_max 0.24
_exptl_crystal_size_mid 0.18
_exptl_crystal_size_min 0.04
_refine_diff_density_max 0.305
_refine_diff_density_min -0.234
_refine_diff_density_rms 0.067
_refine_ls_abs_structure_details
;
 Flack x determined using 3231 quotients [(I+)-(I-)]/[(I+)+(I-)]
 (Parsons, Flack and Wagner, Acta Cryst. B69 (2013) 249-259).
;
_refine_ls_abs_structure_Flack -0.11(6)
_refine_ls_extinction_coef 0.00152(18)
_refine_ls_extinction_expression Fc^*^=kFc[1+0.001xFc^2^\l^3^/sin(2\q)]^-1/4^
_refine_ls_extinction_method 'SHELXL-2018/3 (Sheldrick 2018)'
_refine_ls_goodness_of_fit_ref 1.109
_refine_ls_hydrogen_treatment mixed
_refine_ls_matrix_type full
_refine_ls_number_parameters 706
_refine_ls_number_reflns 9786
_refine_ls_number_restraints 3
_refine_ls_restrained_S_all 1.128
_refine_ls_R_factor_all 0.0520
_refine_ls_R_factor_gt 0.0438
_refine_ls_shift/su_max 0.001
_refine_ls_shift/su_mean 0.000
_refine_ls_structure_factor_coef Fsqd
_refine_ls_weighting_details 'w=1/[\s^2^(Fo^2^)+(0.0759P)^2^] where P=(Fo^2^+2Fc^2^)/3'
_refine_ls_weighting_scheme calc
_refine_ls_wR_factor_gt 0.1159
_refine_ls_wR_factor_ref 0.1239
_reflns_Friedel_coverage 0.770
_reflns_Friedel_fraction_full 0.995
_reflns_Friedel_fraction_max 0.922
_reflns_number_gt 8452
_reflns_number_total 9786
_reflns_threshold_expression 'I > 2\s(I)'
_cod_data_source_file d3sc00435j2.cif
_cod_data_source_block 20230412-lxt_1_auto
_cod_depositor_comments 'Adding full bibliography for 1568955--1568956.cif.'
_cod_database_code 1568956
_shelx_shelxl_version_number 2018/3
_chemical_oxdiff_formula CHONF
_chemical_oxdiff_usercomment CHO
_shelx_space_group_comment
;
The symmetry employed for this shelxl refinement is uniquely defined
by the following loop, which should always be used as a source of
symmetry information in preference to the above space-group names.
They are only intended as comments.
;
_olex2_refinement_description
;
1. Fixed Uiso
 At 1.2 times of:
  All C(H) groups
 At 1.5 times of:
  All C(H,H,H) groups
2. Restrained distances
 F61-C57 \\sim F61A-C57
 with sigma of 0.02
 C57-F1 \\sim C57-F1A
 with sigma of 0.02
 C57-F2 \\sim C57-F2A
 with sigma of 0.02
3. Others
 Sof(F61A)=Sof(F1A)=Sof(F2A)=1-FVAR(1)
 Sof(F61)=Sof(F1)=Sof(F2)=FVAR(1)
4.a Ternary CH refined with riding coordinates:
 C11(H11), C3(H3), C12(H12), C2(H2), C48(H48), C38(H38), C47(H47), C39(H39)
4.b Aromatic/amide H refined with riding coordinates:
 C37(H37), C9(H9), C15(H15), C44(H44), C64(H64), C6(H6), C36(H36), C71(H71),
 C70(H70), C33(H33), C22(H22), C8(H8), C7(H7), C56(H56), C35(H35), C20(H20),
 C69(H69), C67(H67), C34(H34), C55(H55), C21(H21), C65(H65), C52(H52), C18(H18),
  C41(H41), C16(H16), C54(H54), C43(H43), C17(H17), C66(H66), C42(H42), C53(H53)
4.c Idealised Me refined as rotating group:
 C30(H30A,H30B,H30C), C74(H74A,H74B,H74C)
;
_olex2_submission_special_instructions 'No special instructions were received'
_oxdiff_exptl_absorpt_empirical_details
;
Empirical correction (ABSPACK) includes:
- Absorption correction using spherical harmonics
- Frame scaling
;
_oxdiff_exptl_absorpt_empirical_full_max 2.691
_oxdiff_exptl_absorpt_empirical_full_min 0.417

loop_
_space_group_symop_operation_xyz
'x, y, z'
'-x+1/2, -y, z+1/2'
'-x, y+1/2, -z+1/2'
'x+1/2, -y+1/2, -z'

loop_
_atom_site_label
_atom_site_type_symbol
_atom_site_fract_x
_atom_site_fract_y
_atom_site_fract_z
_atom_site_U_iso_or_equiv
_atom_site_adp_type
_atom_site_occupancy
_atom_site_site_symmetry_order
_atom_site_calc_flag
_atom_site_refinement_flags_posn
_atom_site_refinement_flags_adp
_atom_site_refinement_flags_occupancy
_atom_site_disorder_assembly
_atom_site_disorder_group
F27 F 0.79017(19) 0.55491(12) 0.52740(5) 0.0384(4) Uani 1 1 d . . . . .
F25 F 0.92593(18) 0.55915(13) 0.58055(6) 0.0415(4) Uani 1 1 d . . . . .
F61 F 0.2570(14) 0.5302(8) 0.2496(4) 0.047(3) Uani 0.597(11) 1 d D . P A 1
F26 F 0.7831(2) 0.65474(12) 0.57744(7) 0.0514(6) Uani 1 1 d . . . . .
O31 O 0.3988(2) 0.17172(14) 0.52311(7) 0.0362(5) Uani 1 1 d . . . . .
O29 O 0.5996(2) 0.13184(13) 0.51766(8) 0.0386(5) Uani 1 1 d . . . . .
O75 O 0.4516(2) 0.23248(15) 0.42651(7) 0.0385(5) Uani 1 1 d . . . . .
N1 N 0.4695(3) 0.34684(16) 0.51560(9) 0.0314(6) Uani 1 1 d . . . . .
O73 O 0.5434(4) 0.18910(17) 0.36232(8) 0.0657(10) Uani 1 1 d . . . . .
N49 N 0.3288(3) 0.36394(17) 0.38142(8) 0.0352(6) Uani 1 1 d . . . . .
C24 C 0.8032(3) 0.57070(19) 0.57205(10) 0.0315(7) Uani 1 1 d . . . . .
C28 C 0.5069(3) 0.1901(2) 0.51895(9) 0.0308(6) Uani 1 1 d . . . . .
C4 C 0.6690(3) 0.44372(19) 0.59150(9) 0.0284(6) Uani 1 1 d . . . . .
C45 C 0.5620(3) 0.4977(2) 0.34384(10) 0.0334(7) Uani 1 1 d . . . . .
C63 C 0.1214(3) 0.5466(2) 0.35141(10) 0.0304(6) Uani 1 1 d . . . . .
C10 C 0.5952(3) 0.30229(19) 0.60062(9) 0.0273(6) Uani 1 1 d . . . . .
C23 C 0.7268(3) 0.51681(18) 0.60368(10) 0.0285(6) Uani 1 1 d . . . . .
C37 C 0.8169(3) 0.52147(19) 0.68265(10) 0.0334(7) Uani 1 1 d . . . . .
H37 H 0.874256 0.478138 0.673838 0.040 Uiso 1 1 calc R U . . .
C5 C 0.6060(3) 0.38233(19) 0.62236(10) 0.0291(6) Uani 1 1 d . . . . .
C9 C 0.5401(3) 0.2328(2) 0.62293(10) 0.0324(6) Uani 1 1 d . . . . .
H9 H 0.533936 0.178541 0.608282 0.039 Uiso 1 1 calc R U . . .
C19 C 0.4089(3) 0.6556(2) 0.53928(11) 0.0346(7) Uani 1 1 d . . . . .
C14 C 0.4787(3) 0.58779(19) 0.51851(10) 0.0319(6) Uani 1 1 d . . . . .
C46 C 0.4546(3) 0.5138(2) 0.31328(9) 0.0316(6) Uani 1 1 d . . . . .
C62 C 0.2288(3) 0.5041(2) 0.36811(10) 0.0319(7) Uani 1 1 d . . . . .
C68 C 0.0868(3) 0.62712(19) 0.37041(11) 0.0330(7) Uani 1 1 d . . . . .
C32 C 0.7296(3) 0.55126(18) 0.65155(10) 0.0294(6) Uani 1 1 d . . . . .
C15 C 0.5589(3) 0.6101(2) 0.48156(10) 0.0358(7) Uani 1 1 d . . . . .
H15 H 0.605812 0.566506 0.466753 0.043 Uiso 1 1 calc R U . . .
C13 C 0.4638(3) 0.50183(19) 0.53474(10) 0.0306(6) Uani 1 1 d . . . . .
C11 C 0.6486(3) 0.30615(18) 0.55274(9) 0.0274(6) Uani 1 1 d . . . . .
H11 H 0.730361 0.275873 0.550796 0.033 Uiso 1 1 calc R U . . .
C51 C 0.5036(3) 0.66856(19) 0.29555(10) 0.0347(7) Uani 1 1 d . . . . .
C3 C 0.6627(3) 0.40366(18) 0.54422(9) 0.0290(6) Uani 1 1 d . . . . .
H3 H 0.739526 0.416367 0.526243 0.035 Uiso 1 1 calc R U . . .
C12 C 0.5613(3) 0.27875(18) 0.51426(9) 0.0296(6) Uani 1 1 d . . . . .
H12 H 0.607143 0.282214 0.484572 0.036 Uiso 1 1 calc R U . . .
C40 C 0.5762(3) 0.4085(2) 0.34949(10) 0.0356(7) Uani 1 1 d . . . . .
C44 C 0.6447(3) 0.5547(2) 0.36457(10) 0.0387(7) Uani 1 1 d . . . . .
H44 H 0.635220 0.614910 0.360864 0.046 Uiso 1 1 calc R U . . .
C64 C 0.0441(3) 0.5131(2) 0.31549(10) 0.0371(7) Uani 1 1 d . . . . .
H64 H 0.062664 0.458595 0.302594 0.044 Uiso 1 1 calc R U . . .
C6 C 0.5593(3) 0.3926(2) 0.66682(9) 0.0335(7) Uani 1 1 d . . . . .
H6 H 0.565889 0.446448 0.681930 0.040 Uiso 1 1 calc R U . . .
C36 C 0.8206(3) 0.5549(2) 0.72657(10) 0.0380(7) Uani 1 1 d . . . . .
H36 H 0.879793 0.533989 0.747914 0.046 Uiso 1 1 calc R U . . .
C72 C 0.4654(4) 0.23925(19) 0.38605(10) 0.0352(7) Uani 1 1 d . . . . .
C71 C 0.2942(3) 0.5404(2) 0.40325(10) 0.0345(7) Uani 1 1 d . . . . .
H71 H 0.365536 0.511616 0.414666 0.041 Uiso 1 1 calc R U . . .
C70 C 0.2590(3) 0.6192(2) 0.42304(10) 0.0348(7) Uani 1 1 d . . . . .
H70 H 0.305550 0.642155 0.447774 0.042 Uiso 1 1 calc R U . . .
C33 C 0.6467(3) 0.6149(2) 0.66478(10) 0.0368(7) Uani 1 1 d . . . . .
H33 H 0.586674 0.635551 0.643652 0.044 Uiso 1 1 calc R U . . .
C22 C 0.3802(3) 0.4861(2) 0.56943(10) 0.0340(7) Uani 1 1 d . . . . .
H22 H 0.368274 0.428878 0.579765 0.041 Uiso 1 1 calc R U . . .
C8 C 0.4946(3) 0.2444(2) 0.66679(10) 0.0363(7) Uani 1 1 d . . . . .
H8 H 0.456836 0.197610 0.682320 0.044 Uiso 1 1 calc R U . . .
C2 C 0.5413(3) 0.42767(18) 0.51593(9) 0.0305(6) Uani 1 1 d . . . . .
H2 H 0.566117 0.441657 0.483829 0.037 Uiso 1 1 calc R U . . .
C7 C 0.5036(4) 0.3238(2) 0.68841(11) 0.0389(8) Uani 1 1 d . . . . .
H7 H 0.471083 0.330745 0.718389 0.047 Uiso 1 1 calc R U . . .
C50 C 0.4300(3) 0.5869(2) 0.29033(10) 0.0334(7) Uani 1 1 d . . . . .
C48 C 0.2761(3) 0.4209(2) 0.34711(10) 0.0335(7) Uani 1 1 d . . . . .
H48 H 0.204398 0.390921 0.332325 0.040 Uiso 1 1 calc R U . . .
C56 C 0.6017(3) 0.6867(2) 0.26655(11) 0.0371(7) Uani 1 1 d . . . . .
H56 H 0.623065 0.647414 0.242992 0.045 Uiso 1 1 calc R U . . .
C35 C 0.7384(4) 0.6186(2) 0.73938(11) 0.0407(8) Uani 1 1 d . . . . .
H35 H 0.741970 0.641865 0.769384 0.049 Uiso 1 1 calc R U . . .
C20 C 0.3263(3) 0.6361(2) 0.57540(11) 0.0377(7) Uani 1 1 d . . . . .
H20 H 0.280469 0.680711 0.589704 0.045 Uiso 1 1 calc R U . . .
C69 C 0.1587(3) 0.6624(2) 0.40688(11) 0.0359(7) Uani 1 1 d . . . . .
H69 H 0.136366 0.716110 0.419852 0.043 Uiso 1 1 calc R U . . .
C38 C 0.3977(4) 0.3005(2) 0.35553(10) 0.0354(7) Uani 1 1 d . . . . .
H38 H 0.338400 0.267414 0.335964 0.042 Uiso 1 1 calc R U . . .
C67 C -0.0168(3) 0.6723(2) 0.35315(12) 0.0405(8) Uani 1 1 d . . . . .
H67 H -0.038540 0.726316 0.365902 0.049 Uiso 1 1 calc R U . . .
C34 C 0.6511(4) 0.6484(2) 0.70869(11) 0.0425(8) Uani 1 1 d . . . . .
H34 H 0.594147 0.691916 0.717623 0.051 Uiso 1 1 calc R U . . .
C55 C 0.6691(4) 0.7622(2) 0.27168(12) 0.0407(8) Uani 1 1 d . . . . .
H55 H 0.735926 0.774324 0.251453 0.049 Uiso 1 1 calc R U . . .
C21 C 0.3122(3) 0.5530(2) 0.58986(11) 0.0382(7) Uani 1 1 d . . . . .
H21 H 0.255827 0.540385 0.613950 0.046 Uiso 1 1 calc R U . . .
C47 C 0.3839(3) 0.42989(19) 0.31048(10) 0.0336(7) Uani 1 1 d . . . . .
H47 H 0.351965 0.419742 0.278819 0.040 Uiso 1 1 calc R U . . .
C39 C 0.4765(3) 0.3590(2) 0.32478(10) 0.0372(7) Uani 1 1 d . . . . .
H39 H 0.510323 0.327358 0.297731 0.045 Uiso 1 1 calc R U . . .
C65 C -0.0547(4) 0.5579(2) 0.29978(11) 0.0432(8) Uani 1 1 d . . . . .
H65 H -0.103943 0.534587 0.275874 0.052 Uiso 1 1 calc R U . . .
C52 C 0.4715(4) 0.7278(2) 0.32942(12) 0.0438(8) Uani 1 1 d . . . . .
H52 H 0.402206 0.717170 0.348713 0.053 Uiso 1 1 calc R U . . .
C18 C 0.4229(4) 0.7410(2) 0.52345(12) 0.0407(8) Uani 1 1 d . . . . .
H18 H 0.376965 0.785863 0.537587 0.049 Uiso 1 1 calc R U . . .
C41 C 0.6760(4) 0.3765(3) 0.37484(11) 0.0446(9) Uani 1 1 d . . . . .
H41 H 0.688107 0.316318 0.377649 0.053 Uiso 1 1 calc R U . . .
C16 C 0.5692(3) 0.6934(2) 0.46712(12) 0.0411(8) Uani 1 1 d . . . . .
H16 H 0.623107 0.706767 0.442390 0.049 Uiso 1 1 calc R U . . .
C54 C 0.6398(4) 0.8199(2) 0.30601(12) 0.0466(9) Uani 1 1 d . . . . .
H54 H 0.686855 0.871051 0.309724 0.056 Uiso 1 1 calc R U . . .
C43 C 0.7413(4) 0.5214(3) 0.39081(11) 0.0465(9) Uani 1 1 d . . . . .
H43 H 0.797405 0.559509 0.405524 0.056 Uiso 1 1 calc R U . . .
C17 C 0.5012(4) 0.7598(2) 0.48830(13) 0.0444(8) Uani 1 1 d . . . . .
H17 H 0.509954 0.817408 0.478074 0.053 Uiso 1 1 calc R U . . .
C30 C 0.5625(4) 0.0422(2) 0.51888(12) 0.0447(8) Uani 1 1 d . . . . .
H30A H 0.492301 0.033270 0.498093 0.067 Uiso 1 1 calc R U . . .
H30B H 0.537866 0.026765 0.550081 0.067 Uiso 1 1 calc R U . . .
H30C H 0.632429 0.006130 0.509298 0.067 Uiso 1 1 calc R U . . .
C57 C 0.3316(4) 0.5951(2) 0.25490(12) 0.0479(9) Uani 1 1 d D . . . .
C66 C -0.0858(4) 0.6389(2) 0.31831(13) 0.0477(9) Uani 1 1 d . . . . .
H66 H -0.154668 0.670059 0.306524 0.057 Uiso 1 1 calc R U . . .
C42 C 0.7572(4) 0.4332(3) 0.39587(12) 0.0494(9) Uani 1 1 d . . . . .
H42 H 0.823961 0.411748 0.413794 0.059 Uiso 1 1 calc R U . . .
C53 C 0.5409(4) 0.8023(2) 0.33492(13) 0.0494(9) Uani 1 1 d . . . . .
H53 H 0.520427 0.841493 0.358662 0.059 Uiso 1 1 calc R U . . .
C74 C 0.6178(6) 0.1295(3) 0.38881(13) 0.0714(16) Uani 1 1 d . . . . .
H74A H 0.680536 0.103136 0.369002 0.107 Uiso 1 1 calc R U . . .
H74B H 0.564032 0.084690 0.401557 0.107 Uiso 1 1 calc R U . . .
H74C H 0.658967 0.160373 0.413762 0.107 Uiso 1 1 calc R U . . .
F1 F 0.2427(4) 0.6599(2) 0.2715(2) 0.0527(17) Uani 0.597(11) 1 d D . P A 1
F2 F 0.3665(5) 0.6275(5) 0.21775(14) 0.067(3) Uani 0.597(11) 1 d D . P A 1
F61A F 0.242(2) 0.5383(12) 0.2528(5) 0.047(4) Uani 0.403(11) 1 d D . P A 2
F1A F 0.3029(9) 0.6687(4) 0.2415(3) 0.067(4) Uani 0.403(11) 1 d D . P A 2
F2A F 0.3984(6) 0.5630(6) 0.21130(17) 0.053(2) Uani 0.403(11) 1 d D . P A 2
H49 H 0.266(4) 0.338(3) 0.3999(14) 0.060(12) Uiso 1 1 d . . . . .
H1 H 0.421(5) 0.343(3) 0.4920(16) 0.065(14) Uiso 1 1 d . . . . .

loop_
_atom_site_aniso_label
_atom_site_aniso_U_11
_atom_site_aniso_U_22
_atom_site_aniso_U_33
_atom_site_aniso_U_23
_atom_site_aniso_U_13
_atom_site_aniso_U_12
F27 0.0481(12) 0.0401(9) 0.0270(8) 0.0061(7) -0.0048(8) -0.0079(9)
F25 0.0334(10) 0.0547(11) 0.0364(9) 0.0032(8) -0.0017(8) -0.0076(9)
F61 0.038(5) 0.040(3) 0.063(5) 0.001(3) -0.006(3) -0.005(3)
F26 0.0717(16) 0.0250(9) 0.0574(12) 0.0003(8) 0.0215(11) 0.0001(10)
O31 0.0414(14) 0.0391(11) 0.0280(10) 0.0028(9) -0.0004(9) -0.0065(10)
O29 0.0436(14) 0.0275(10) 0.0446(12) -0.0032(9) -0.0033(10) -0.0015(10)
O75 0.0414(14) 0.0491(12) 0.0250(10) 0.0040(9) 0.0018(9) -0.0002(11)
N1 0.0300(14) 0.0324(12) 0.0318(13) -0.0020(11) -0.0049(11) -0.0013(11)
O73 0.115(3) 0.0540(15) 0.0283(11) 0.0057(11) 0.0068(14) 0.0547(18)
N49 0.0458(17) 0.0326(13) 0.0273(12) 0.0025(10) 0.0075(12) 0.0056(12)
C24 0.0351(17) 0.0281(14) 0.0312(14) -0.0008(12) -0.0004(13) -0.0003(12)
C28 0.0367(18) 0.0344(14) 0.0213(13) -0.0019(11) -0.0020(12) -0.0018(13)
C4 0.0260(15) 0.0322(14) 0.0270(13) 0.0007(12) -0.0007(12) 0.0032(12)
C45 0.0351(17) 0.0405(16) 0.0245(13) 0.0064(12) 0.0056(13) 0.0058(14)
C63 0.0307(16) 0.0320(14) 0.0284(14) 0.0044(12) 0.0034(12) -0.0039(13)
C10 0.0257(15) 0.0337(14) 0.0225(13) 0.0005(11) -0.0020(11) -0.0009(12)
C23 0.0289(15) 0.0273(13) 0.0291(14) 0.0026(11) -0.0019(12) 0.0025(12)
C37 0.0358(17) 0.0306(14) 0.0339(15) 0.0007(12) -0.0045(13) 0.0016(13)
C5 0.0293(16) 0.0319(14) 0.0263(13) -0.0011(11) -0.0017(12) -0.0020(12)
C9 0.0365(17) 0.0302(14) 0.0305(14) 0.0012(12) -0.0005(13) -0.0040(13)
C19 0.0339(17) 0.0343(15) 0.0356(15) 0.0024(13) -0.0071(13) 0.0008(14)
C14 0.0336(17) 0.0316(14) 0.0303(14) 0.0045(12) -0.0067(12) -0.0033(13)
C46 0.0356(17) 0.0360(15) 0.0232(13) 0.0004(11) 0.0034(12) 0.0088(14)
C62 0.0332(17) 0.0320(15) 0.0306(15) 0.0003(12) 0.0002(12) -0.0007(13)
C68 0.0274(16) 0.0319(14) 0.0397(16) 0.0089(13) 0.0048(13) -0.0020(12)
C32 0.0336(16) 0.0247(13) 0.0299(14) 0.0000(11) -0.0022(12) -0.0048(12)
C15 0.0334(17) 0.0401(16) 0.0339(15) 0.0075(13) -0.0040(13) -0.0044(14)
C13 0.0309(16) 0.0326(14) 0.0282(14) 0.0035(11) -0.0039(12) 0.0001(13)
C11 0.0308(16) 0.0289(13) 0.0226(13) 0.0003(11) -0.0007(12) -0.0005(12)
C51 0.0438(19) 0.0323(14) 0.0280(14) 0.0052(12) -0.0044(13) 0.0073(14)
C3 0.0311(16) 0.0299(14) 0.0258(13) -0.0001(11) 0.0023(12) -0.0070(12)
C12 0.0348(17) 0.0296(14) 0.0244(13) -0.0009(11) 0.0003(12) -0.0011(13)
C40 0.0360(18) 0.0437(17) 0.0270(14) 0.0066(13) 0.0082(13) 0.0106(14)
C44 0.0363(18) 0.0503(18) 0.0294(14) 0.0069(14) 0.0017(13) 0.0012(16)
C64 0.0373(18) 0.0405(16) 0.0334(15) 0.0048(13) -0.0019(14) -0.0041(15)
C6 0.0376(17) 0.0367(15) 0.0261(14) -0.0025(12) 0.0034(13) -0.0021(14)
C36 0.0401(19) 0.0439(17) 0.0300(15) 0.0042(13) -0.0073(14) -0.0014(15)
C72 0.051(2) 0.0306(14) 0.0243(14) -0.0005(11) 0.0006(13) 0.0023(15)
C71 0.0350(17) 0.0367(16) 0.0318(15) -0.0031(13) -0.0003(13) 0.0011(14)
C70 0.0331(17) 0.0377(16) 0.0337(15) -0.0087(13) 0.0017(13) -0.0008(14)
C33 0.0430(19) 0.0352(15) 0.0320(15) -0.0027(13) -0.0059(14) 0.0069(15)
C22 0.0357(17) 0.0343(15) 0.0320(15) 0.0018(12) 0.0026(13) -0.0016(14)
C8 0.0416(19) 0.0379(16) 0.0294(15) 0.0056(12) 0.0006(13) -0.0039(14)
C2 0.0365(17) 0.0301(14) 0.0249(13) 0.0022(11) -0.0016(12) -0.0015(13)
C7 0.045(2) 0.0458(18) 0.0260(14) -0.0009(13) 0.0059(14) -0.0048(16)
C50 0.0383(18) 0.0360(15) 0.0261(13) 0.0034(12) 0.0007(13) 0.0039(14)
C48 0.0364(18) 0.0328(15) 0.0314(14) 0.0007(12) -0.0022(13) 0.0018(13)
C56 0.044(2) 0.0345(16) 0.0333(16) 0.0045(13) -0.0017(14) 0.0054(15)
C35 0.053(2) 0.0403(17) 0.0289(14) -0.0028(13) -0.0036(15) -0.0030(16)
C20 0.0352(17) 0.0339(15) 0.0440(17) -0.0065(14) -0.0012(15) 0.0016(14)
C69 0.0330(17) 0.0305(15) 0.0442(17) -0.0018(13) 0.0085(14) -0.0011(14)
C38 0.051(2) 0.0306(14) 0.0242(14) 0.0002(12) 0.0031(13) 0.0064(14)
C67 0.0327(18) 0.0363(16) 0.0525(19) 0.0104(14) 0.0043(15) 0.0025(14)
C34 0.055(2) 0.0355(16) 0.0372(16) -0.0062(14) 0.0001(16) 0.0076(17)
C55 0.041(2) 0.0399(17) 0.0413(17) 0.0063(14) -0.0044(15) 0.0010(15)
C21 0.0360(18) 0.0397(17) 0.0389(16) -0.0023(14) 0.0044(14) -0.0004(15)
C47 0.0424(19) 0.0327(15) 0.0258(14) 0.0008(12) 0.0003(13) 0.0055(14)
C39 0.050(2) 0.0356(15) 0.0260(14) 0.0034(12) 0.0087(14) 0.0108(15)
C65 0.0378(19) 0.0521(19) 0.0397(17) 0.0121(15) -0.0069(15) -0.0083(17)
C52 0.049(2) 0.0423(17) 0.0400(17) -0.0030(15) 0.0019(16) 0.0049(17)
C18 0.044(2) 0.0318(15) 0.0462(18) 0.0034(14) -0.0075(16) 0.0007(15)
C41 0.0397(19) 0.053(2) 0.0408(17) 0.0172(16) 0.0082(15) 0.0178(17)
C16 0.0370(19) 0.0442(17) 0.0422(17) 0.0154(14) -0.0079(15) -0.0077(15)
C54 0.057(2) 0.0339(16) 0.0494(19) 0.0011(15) -0.0080(18) 0.0001(16)
C43 0.0358(19) 0.067(2) 0.0362(17) 0.0154(16) -0.0028(15) -0.0003(18)
C17 0.046(2) 0.0354(16) 0.052(2) 0.0096(15) -0.0102(17) -0.0039(15)
C30 0.058(2) 0.0275(14) 0.0481(18) -0.0030(14) -0.0087(18) -0.0010(16)
C57 0.054(2) 0.0446(19) 0.0450(19) 0.0188(16) -0.0139(18) -0.0089(18)
C66 0.0344(19) 0.051(2) 0.057(2) 0.0167(17) -0.0020(16) 0.0011(17)
C42 0.0343(19) 0.071(3) 0.0434(18) 0.0236(18) 0.0002(16) 0.0082(18)
C53 0.057(2) 0.0407(18) 0.050(2) -0.0077(16) -0.0069(19) 0.0066(18)
C74 0.118(4) 0.058(2) 0.0389(19) 0.0089(18) 0.002(2) 0.050(3)
F1 0.048(3) 0.040(2) 0.070(4) 0.0081(18) -0.011(2) 0.0145(18)
F2 0.057(3) 0.111(7) 0.033(2) 0.036(3) -0.012(2) -0.028(4)
F61A 0.032(5) 0.076(10) 0.032(4) 0.033(6) -0.009(4) 0.000(5)
F1A 0.094(7) 0.041(3) 0.067(7) 0.003(3) -0.032(6) 0.019(4)
F2A 0.047(3) 0.088(6) 0.024(2) 0.001(3) 0.002(2) 0.007(3)

loop_
_atom_type_symbol
_atom_type_description
_atom_type_scat_dispersion_real
_atom_type_scat_dispersion_imag
_atom_type_scat_source
C C 0.0181 0.0091 'International Tables Vol C Tables 4.2.6.8 and 6.1.1.4'
H H 0.0000 0.0000 'International Tables Vol C Tables 4.2.6.8 and 6.1.1.4'
F F 0.0727 0.0534 'International Tables Vol C Tables 4.2.6.8 and 6.1.1.4'
N N 0.0311 0.0180 'International Tables Vol C Tables 4.2.6.8 and 6.1.1.4'
O O 0.0492 0.0322 'International Tables Vol C Tables 4.2.6.8 and 6.1.1.4'

loop_
_geom_angle_atom_site_label_1
_geom_angle_atom_site_label_2
_geom_angle_atom_site_label_3
_geom_angle
_geom_angle_site_symmetry_1
_geom_angle_site_symmetry_3
_geom_angle_publ_flag
C28 O29 C30 116.3(3) . . ?
C12 N1 C2 105.5(2) . . ?
C72 O73 C74 116.3(3) . . ?
C38 N49 C48 104.8(2) . . ?
F27 C24 F25 104.9(3) . . ?
F27 C24 F26 106.2(3) . . ?
F27 C24 C23 116.3(3) . . ?
F25 C24 C23 110.4(2) . . ?
F26 C24 F25 105.4(3) . . ?
F26 C24 C23 112.8(3) . . ?
O31 C28 O29 123.8(3) . . ?
O31 C28 C12 127.1(3) . . ?
O29 C28 C12 109.1(3) . . ?
C23 C4 C5 126.7(3) . . ?
C23 C4 C3 127.6(3) . . ?
C5 C4 C3 105.6(2) . . ?
C40 C45 C46 108.8(3) . . ?
C44 C45 C46 130.6(3) . . ?
C44 C45 C40 120.5(3) . . ?
C62 C63 C68 119.4(3) . . ?
C62 C63 C64 123.6(3) . . ?
C68 C63 C64 117.0(3) . . ?
C5 C10 C11 110.6(2) . . ?
C9 C10 C5 120.8(3) . . ?
C9 C10 C11 128.6(3) . . ?
C24 C23 C32 111.4(2) . . ?
C4 C23 C24 124.4(3) . . ?
C4 C23 C32 124.0(3) . . ?
C36 C37 C32 120.0(3) . . ?
C10 C5 C4 109.6(2) . . ?
C6 C5 C4 131.0(3) . . ?
C6 C5 C10 119.4(3) . . ?
C8 C9 C10 118.8(3) . . ?
C20 C19 C14 119.2(3) . . ?
C20 C19 C18 120.9(3) . . ?
C18 C19 C14 119.9(3) . . ?
C15 C14 C19 117.4(3) . . ?
C15 C14 C13 123.2(3) . . ?
C13 C14 C19 119.4(3) . . ?
C45 C46 C47 106.1(3) . . ?
C50 C46 C45 126.6(3) . . ?
C50 C46 C47 127.1(3) . . ?
C63 C62 C48 122.1(3) . . ?
C71 C62 C63 119.0(3) . . ?
C71 C62 C48 118.9(3) . . ?
C63 C68 C69 119.3(3) . . ?
C67 C68 C63 120.5(3) . . ?
C67 C68 C69 120.3(3) . . ?
C37 C32 C23 120.4(3) . . ?
C37 C32 C33 119.4(3) . . ?
C33 C32 C23 120.2(3) . . ?
C16 C15 C14 120.9(3) . . ?
C14 C13 C2 121.8(3) . . ?
C22 C13 C14 119.0(3) . . ?
C22 C13 C2 119.2(3) . . ?
C10 C11 C3 103.0(2) . . ?
C10 C11 C12 115.8(3) . . ?
C12 C11 C3 102.5(2) . . ?
C56 C51 C50 120.8(3) . . ?
C56 C51 C52 119.2(3) . . ?
C52 C51 C50 120.0(3) . . ?
C4 C3 C11 105.1(2) . . ?
C4 C3 C2 114.4(3) . . ?
C11 C3 C2 103.6(2) . . ?
N1 C12 C28 113.8(3) . . ?
N1 C12 C11 101.3(2) . . ?
C28 C12 C11 115.4(2) . . ?
C45 C40 C39 111.8(3) . . ?
C41 C40 C45 119.9(3) . . ?
C41 C40 C39 128.2(3) . . ?
C43 C44 C45 118.6(3) . . ?
C65 C64 C63 121.0(3) . . ?
C7 C6 C5 119.4(3) . . ?
C35 C36 C37 120.2(3) . . ?
O75 C72 O73 122.6(3) . . ?
O75 C72 C38 125.8(3) . . ?
O73 C72 C38 111.6(2) . . ?
C62 C71 C70 122.0(3) . . ?
C69 C70 C71 120.2(3) . . ?
C34 C33 C32 120.3(3) . . ?
C13 C22 C21 121.4(3) . . ?
C9 C8 C7 120.8(3) . . ?
N1 C2 C13 111.2(3) . . ?
N1 C2 C3 103.5(2) . . ?
C13 C2 C3 116.0(2) . . ?
C6 C7 C8 120.8(3) . . ?
C46 C50 C51 124.0(3) . . ?
C46 C50 C57 124.0(3) . . ?
C57 C50 C51 111.9(3) . . ?
N49 C48 C62 111.8(2) . . ?
N49 C48 C47 103.5(3) . . ?
C62 C48 C47 116.3(3) . . ?
C51 C56 C55 120.4(3) . . ?
C34 C35 C36 120.1(3) . . ?
C21 C20 C19 120.3(3) . . ?
C70 C69 C68 120.1(3) . . ?
N49 C38 C72 111.9(2) . . ?
N49 C38 C39 100.6(2) . . ?
C72 C38 C39 117.3(3) . . ?
C66 C67 C68 120.5(3) . . ?
C35 C34 C33 119.9(3) . . ?
C54 C55 C56 120.6(4) . . ?
C20 C21 C22 120.7(3) . . ?
C46 C47 C48 114.0(2) . . ?
C46 C47 C39 106.2(3) . . ?
C39 C47 C48 103.1(2) . . ?
C40 C39 C38 114.6(3) . . ?
C40 C39 C47 102.9(3) . . ?
C38 C39 C47 103.1(3) . . ?
C64 C65 C66 121.2(3) . . ?
C53 C52 C51 120.1(4) . . ?
C17 C18 C19 121.0(3) . . ?
C42 C41 C40 119.5(3) . . ?
C15 C16 C17 121.2(3) . . ?
C55 C54 C53 119.3(4) . . ?
C42 C43 C44 121.2(4) . . ?
C18 C17 C16 119.7(3) . . ?
F61 C57 C50 117.1(6) . . ?
F61 C57 F1 99.8(9) . . ?
C50 C57 F2A 102.5(4) . . ?
F1 C57 C50 107.0(3) . . ?
F2 C57 F61 113.2(7) . . ?
F2 C57 C50 115.1(4) . . ?
F2 C57 F1 101.8(4) . . ?
F61A C57 C50 120.0(6) . . ?
F61A C57 F2A 94.9(11) . . ?
F1A C57 C50 118.2(4) . . ?
F1A C57 F61A 114.9(10) . . ?
F1A C57 F2A 98.9(6) . . ?
C67 C66 C65 119.8(3) . . ?
C41 C42 C43 120.3(3) . . ?
C54 C53 C52 120.5(3) . . ?

loop_
_geom_bond_atom_site_label_1
_geom_bond_atom_site_label_2
_geom_bond_distance
_geom_bond_site_symmetry_2
_geom_bond_publ_flag
F27 C24 1.336(3) . ?
F25 C24 1.356(4) . ?
F61 C57 1.301(9) . ?
F26 C24 1.336(3) . ?
O31 C28 1.205(4) . ?
O29 C28 1.349(4) . ?
O29 C30 1.452(4) . ?
O75 C72 1.197(4) . ?
N1 C12 1.450(4) . ?
N1 C2 1.477(4) . ?
O73 C72 1.340(4) . ?
O73 C74 1.450(4) . ?
N49 C48 1.455(4) . ?
N49 C38 1.449(4) . ?
C24 C23 1.495(4) . ?
C28 C12 1.505(4) . ?
C4 C23 1.345(4) . ?
C4 C5 1.479(4) . ?
C4 C3 1.518(4) . ?
C45 C46 1.482(5) . ?
C45 C40 1.407(4) . ?
C45 C44 1.395(5) . ?
C63 C62 1.419(4) . ?
C63 C68 1.421(4) . ?
C63 C64 1.438(4) . ?
C10 C5 1.404(4) . ?
C10 C9 1.396(4) . ?
C10 C11 1.515(4) . ?
C23 C32 1.499(4) . ?
C37 C32 1.388(4) . ?
C37 C36 1.386(4) . ?
C5 C6 1.403(4) . ?
C9 C8 1.384(4) . ?
C19 C14 1.432(5) . ?
C19 C20 1.413(5) . ?
C19 C18 1.417(4) . ?
C14 C15 1.425(5) . ?
C14 C13 1.429(4) . ?
C46 C50 1.348(4) . ?
C46 C47 1.514(4) . ?
C62 C71 1.368(4) . ?
C62 C48 1.521(4) . ?
C68 C69 1.428(5) . ?
C68 C67 1.411(5) . ?
C32 C33 1.389(4) . ?
C15 C16 1.370(4) . ?
C13 C22 1.378(4) . ?
C13 C2 1.527(4) . ?
C11 C3 1.546(4) . ?
C11 C12 1.527(4) . ?
C51 C50 1.505(5) . ?
C51 C56 1.384(5) . ?
C51 C52 1.397(4) . ?
C3 C2 1.591(4) . ?
C40 C39 1.507(5) . ?
C40 C41 1.397(5) . ?
C44 C43 1.393(5) . ?
C64 C65 1.352(5) . ?
C6 C7 1.380(4) . ?
C36 C35 1.380(5) . ?
C72 C38 1.496(4) . ?
C71 C70 1.409(4) . ?
C70 C69 1.356(5) . ?
C33 C34 1.387(4) . ?
C22 C21 1.406(5) . ?
C8 C7 1.393(5) . ?
C50 C57 1.486(5) . ?
C48 C47 1.586(5) . ?
C56 C55 1.390(5) . ?
C35 C34 1.380(5) . ?
C20 C21 1.370(5) . ?
C38 C39 1.535(4) . ?
C67 C66 1.364(5) . ?
C55 C54 1.384(5) . ?
C47 C39 1.546(4) . ?
C65 C66 1.413(5) . ?
C52 C53 1.389(5) . ?
C18 C17 1.361(5) . ?
C41 C42 1.386(6) . ?
C16 C17 1.410(5) . ?
C54 C53 1.387(6) . ?
C43 C42 1.392(6) . ?
C57 F1 1.473(6) . ?
C57 F2 1.255(5) . ?
C57 F61A 1.313(14) . ?
C57 F1A 1.250(7) . ?
C57 F2A 1.546(7) . ?
